data_7127911
loop_
_publ_author_name
'Zhang, Xia-Yan'
'Dou, Pei-Hao'
'Lu, Wen-Ya'
'You, Yong'
'Zhao, Jian-Qiang'
'Wang, Zhen-Hua'
'Yuan, Wei-Cheng'

_publ_section_title
;
 Benzylidene succinimides as 3C synthons for the asymmetric tandem Mannich
 reaction/transamidation of cyclic trifluoromethyl ketimines to obtain
 F<sub>3</sub>C-containing polycyclic dihydroquinazolinones.
;
_journal_issue 23
_journal_name_full 'Chemical communications (Cambridge, England)'
_journal_page_first 2927
_journal_page_last 2930
_journal_paper_doi 10.1039/d0cc08131k
_journal_volume 57
_journal_year 2021
_chemical_formula_moiety 'C16 H13 Cl N2 O3'
_chemical_formula_sum 'C16 H13 Cl N2 O3'
_chemical_formula_weight 316.73
_space_group_crystal_system triclinic
_space_group_IT_number 2
_space_group_name_Hall '-P 1'
_space_group_name_H-M_alt 'P -1'
_atom_sites_solution_hydrogens geom
_atom_sites_solution_primary dual
_audit_creation_date 2020-09-25
_audit_creation_method
;
Olex2 1.2
(compiled 2018.05.29 svn.r3508 for OlexSys, GUI svn.r5506)
;
_audit_update_record
;
2020-11-24 deposited with the CCDC.	2021-02-04 downloaded from the CCDC.
;
_cell_angle_alpha 84.687(3)
_cell_angle_beta 74.704(3)
_cell_angle_gamma 69.975(2)
_cell_formula_units_Z 2
_cell_length_a 7.9537(4)
_cell_length_b 9.3223(4)
_cell_length_c 10.8300(5)
_cell_measurement_reflns_used 5072
_cell_measurement_temperature 173(2)
_cell_measurement_theta_max 54.922
_cell_measurement_theta_min 5.317
_cell_volume 727.73(6)
_computing_cell_refinement 'SAINT v8.37A (Bruker, 2015)'
_computing_data_reduction 'SAINT v8.37A (Bruker, 2015)'
_computing_molecular_graphics 'Olex2 (Dolomanov et al., 2009)'
_computing_publication_material 'Olex2 (Dolomanov et al., 2009)'
_computing_structure_refinement 'ShelXL (Sheldrick, 2015)'
_computing_structure_solution 'ShelXT (Sheldrick, 2015)'
_diffrn_ambient_temperature 173.0
_diffrn_measured_fraction_theta_full 0.994
_diffrn_measured_fraction_theta_max 0.993
_diffrn_measurement_device_type 'Bruker D8 Venture'
_diffrn_measurement_method '\f and \w scans'
_diffrn_radiation_type GaK\a
_diffrn_radiation_wavelength 1.34139
_diffrn_reflns_av_R_equivalents 0.0538
_diffrn_reflns_av_unetI/netI 0.0524
_diffrn_reflns_Laue_measured_fraction_full 0.994
_diffrn_reflns_Laue_measured_fraction_max 0.993
_diffrn_reflns_limit_h_max 9
_diffrn_reflns_limit_h_min -9
_diffrn_reflns_limit_k_max 11
_diffrn_reflns_limit_k_min -11
_diffrn_reflns_limit_l_max 13
_diffrn_reflns_limit_l_min -13
_diffrn_reflns_number 8824
_diffrn_reflns_point_group_measured_fraction_full 0.994
_diffrn_reflns_point_group_measured_fraction_max 0.993
_diffrn_reflns_theta_full 53.594
_diffrn_reflns_theta_max 54.968
_diffrn_reflns_theta_min 4.392
_diffrn_standards_number 0
_exptl_absorpt_coefficient_mu 1.600
_exptl_absorpt_correction_T_max 0.7508
_exptl_absorpt_correction_T_min 0.5750
_exptl_absorpt_correction_type multi-scan
_exptl_absorpt_process_details
'SADABS-2016/2 (Bruker,2016/2) was used for absorption correction. wR2(int) was 0.1296 before and 0.0732 after correction. The Ratio of minimum to maximum transmission is 0.7658. The \l/2 correction factor is Not present.'
_exptl_crystal_colour colourless
_exptl_crystal_density_diffrn 1.445
_exptl_crystal_description block
_exptl_crystal_F_000 328
_exptl_crystal_size_max 0.18
_exptl_crystal_size_mid 0.12
_exptl_crystal_size_min 0.1
_refine_diff_density_max 0.274
_refine_diff_density_min -0.404
_refine_diff_density_rms 0.068
_refine_ls_extinction_method none
_refine_ls_goodness_of_fit_ref 1.066
_refine_ls_hydrogen_treatment constr
_refine_ls_matrix_type full
_refine_ls_number_parameters 200
_refine_ls_number_reflns 2767
_refine_ls_number_restraints 0
_refine_ls_restrained_S_all 1.066
_refine_ls_R_factor_all 0.0577
_refine_ls_R_factor_gt 0.0476
_refine_ls_shift/su_max 0.001
_refine_ls_shift/su_mean 0.000
_refine_ls_structure_factor_coef Fsqd
_refine_ls_weighting_details 'w=1/[\s^2^(Fo^2^)+(0.0565P)^2^+0.3531P] where P=(Fo^2^+2Fc^2^)/3'
_refine_ls_weighting_scheme calc
_refine_ls_wR_factor_gt 0.1171
_refine_ls_wR_factor_ref 0.1265
_reflns_Friedel_coverage 0.000
_reflns_number_gt 2326
_reflns_number_total 2767
_reflns_threshold_expression 'I > 2\s(I)'
_cod_data_source_file d0cc08131k2.cif
_cod_data_source_block 2009239899_0m
_cod_depositor_comments 'Adding full bibliography for 7127911--7127912.cif.'
_cod_database_code 7127911
_shelx_shelxl_version_number 2016/6
_shelx_space_group_comment
;
The symmetry employed for this shelxl refinement is uniquely defined
by the following loop, which should always be used as a source of
symmetry information in preference to the above space-group names.
They are only intended as comments.
;
_shelx_estimated_absorpt_t_max 0.856
_shelx_estimated_absorpt_t_min 0.762
_olex2_refinement_description
;
1. Fixed Uiso
 At 1.2 times of:
  All C(H) groups, All C(H,H) groups, All N(H) groups
 At 1.5 times of:
  All C(H,H,H) groups
2.a Secondary CH2 refined with riding coordinates:
 C9(H9A,H9B)
2.b Aromatic/amide H refined with riding coordinates:
 N1(H1), C5(H5), C6(H6), C8(H8), C11(H11), C12(H12), C14(H14), C15(H15)
2.c Idealised Me refined as rotating group:
 C16(H16A,H16B,H16C)
;
_olex2_submission_special_instructions 'No special instructions were received'

loop_
_space_group_symop_operation_xyz
'x, y, z'
'-x, -y, -z'

loop_
_atom_site_label
_atom_site_type_symbol
_atom_site_fract_x
_atom_site_fract_y
_atom_site_fract_z
_atom_site_U_iso_or_equiv
_atom_site_adp_type
_atom_site_occupancy
_atom_site_site_symmetry_order
_atom_site_calc_flag
_atom_site_refinement_flags_posn
_atom_site_refinement_flags_adp
_atom_site_refinement_flags_occupancy
_atom_site_disorder_assembly
_atom_site_disorder_group
Cl1 Cl 0.75139(8) 0.38009(6) 0.60262(6) 0.0395(2) Uani 1 1 d . . . . .
O1 O 0.2044(2) 0.13925(18) 0.72432(14) 0.0345(4) Uani 1 1 d . . . . .
O2 O 0.1186(2) 0.03519(18) 0.34957(14) 0.0326(4) Uani 1 1 d . . . . .
O3 O 0.1741(2) 0.66764(17) -0.07725(14) 0.0330(4) Uani 1 1 d . . . . .
N1 N 0.1665(2) 0.08913(19) 0.53496(16) 0.0248(4) Uani 1 1 d . . . . .
H1 H 0.076365 0.055871 0.577545 0.030 Uiso 1 1 calc R . . . .
N2 N 0.3503(2) 0.13087(18) 0.33728(16) 0.0239(4) Uani 1 1 d . . . . .
C1 C 0.2509(3) 0.1420(2) 0.6071(2) 0.0254(4) Uani 1 1 d . . . . .
C2 C 0.3979(3) 0.1991(2) 0.53260(19) 0.0240(4) Uani 1 1 d . . . . .
C3 C 0.4442(3) 0.1920(2) 0.39871(19) 0.0227(4) Uani 1 1 d . . . . .
C4 C 0.2067(3) 0.0820(2) 0.40319(19) 0.0248(4) Uani 1 1 d . . . . .
C5 C 0.5859(3) 0.2458(2) 0.3292(2) 0.0269(5) Uani 1 1 d . . . . .
H5 H 0.618085 0.242917 0.238285 0.032 Uiso 1 1 calc R . . . .
C6 C 0.6786(3) 0.3029(2) 0.3918(2) 0.0295(5) Uani 1 1 d . . . . .
H6 H 0.774697 0.339155 0.344031 0.035 Uiso 1 1 calc R . . . .
C7 C 0.6324(3) 0.3078(2) 0.5248(2) 0.0283(5) Uani 1 1 d . . . . .
C8 C 0.4918(3) 0.2575(2) 0.5957(2) 0.0275(5) Uani 1 1 d . . . . .
H8 H 0.459359 0.262603 0.686481 0.033 Uiso 1 1 calc R . . . .
C9 C 0.4028(3) 0.1176(2) 0.19713(19) 0.0267(5) Uani 1 1 d . . . . .
H9A H 0.348600 0.046893 0.172342 0.032 Uiso 1 1 calc R . . . .
H9B H 0.538849 0.072615 0.167940 0.032 Uiso 1 1 calc R . . . .
C10 C 0.3400(3) 0.2689(2) 0.12979(19) 0.0246(4) Uani 1 1 d . . . . .
C11 C 0.4379(3) 0.2883(2) 0.00534(19) 0.0268(5) Uani 1 1 d . . . . .
H11 H 0.546239 0.208594 -0.034094 0.032 Uiso 1 1 calc R . . . .
C12 C 0.3786(3) 0.4221(2) -0.06057(19) 0.0283(5) Uani 1 1 d . . . . .
H12 H 0.445787 0.433805 -0.145299 0.034 Uiso 1 1 calc R . . . .
C13 C 0.2205(3) 0.5403(2) -0.00377(19) 0.0250(4) Uani 1 1 d . . . . .
C14 C 0.1232(3) 0.5235(2) 0.12067(19) 0.0263(5) Uani 1 1 d . . . . .
H14 H 0.016494 0.603997 0.160962 0.032 Uiso 1 1 calc R . . . .
C15 C 0.1842(3) 0.3875(2) 0.18503(19) 0.0267(5) Uani 1 1 d . . . . .
H15 H 0.116797 0.375438 0.269645 0.032 Uiso 1 1 calc R . . . .
C16 C 0.0209(3) 0.7958(3) -0.0201(2) 0.0382(6) Uani 1 1 d . . . . .
H16A H 0.003913 0.879668 -0.082223 0.057 Uiso 1 1 calc GR . . . .
H16B H 0.044613 0.828617 0.055117 0.057 Uiso 1 1 calc GR . . . .
H16C H -0.090937 0.766966 0.005900 0.057 Uiso 1 1 calc GR . . . .

loop_
_atom_site_aniso_label
_atom_site_aniso_U_11
_atom_site_aniso_U_22
_atom_site_aniso_U_33
_atom_site_aniso_U_23
_atom_site_aniso_U_13
_atom_site_aniso_U_12
Cl1 0.0323(3) 0.0370(3) 0.0543(4) -0.0115(3) -0.0138(3) -0.0124(2)
O1 0.0348(9) 0.0428(9) 0.0221(8) -0.0046(7) 0.0034(7) -0.0148(7)
O2 0.0318(8) 0.0434(9) 0.0299(8) 0.0036(7) -0.0080(7) -0.0224(7)
O3 0.0350(9) 0.0339(8) 0.0251(8) 0.0048(6) -0.0017(6) -0.0109(7)
N1 0.0201(9) 0.0284(9) 0.0243(9) 0.0021(7) 0.0006(7) -0.0109(7)
N2 0.0232(9) 0.0269(9) 0.0222(9) 0.0010(7) -0.0025(7) -0.0117(7)
C1 0.0204(10) 0.0247(10) 0.0256(11) -0.0028(8) 0.0006(8) -0.0046(8)
C2 0.0202(10) 0.0213(9) 0.0273(11) -0.0007(8) -0.0019(8) -0.0059(8)
C3 0.0213(10) 0.0189(9) 0.0247(10) 0.0001(8) -0.0028(8) -0.0048(8)
C4 0.0236(10) 0.0251(10) 0.0239(10) 0.0024(8) -0.0034(9) -0.0082(8)
C5 0.0231(10) 0.0269(10) 0.0284(11) 0.0047(9) -0.0020(9) -0.0100(8)
C6 0.0216(10) 0.0253(10) 0.0406(13) 0.0019(9) -0.0038(9) -0.0099(8)
C7 0.0235(11) 0.0230(10) 0.0378(12) -0.0034(9) -0.0086(9) -0.0052(8)
C8 0.0259(11) 0.0240(10) 0.0281(11) -0.0063(8) -0.0030(9) -0.0040(8)
C9 0.0281(11) 0.0285(10) 0.0214(10) -0.0042(8) -0.0001(8) -0.0101(9)
C10 0.0245(10) 0.0311(11) 0.0215(10) -0.0019(8) -0.0038(8) -0.0144(9)
C11 0.0263(11) 0.0317(11) 0.0215(10) -0.0051(8) 0.0011(8) -0.0124(9)
C12 0.0302(11) 0.0375(11) 0.0178(10) -0.0016(9) 0.0014(8) -0.0169(9)
C13 0.0276(11) 0.0310(11) 0.0205(10) 0.0018(8) -0.0054(8) -0.0157(9)
C14 0.0235(10) 0.0327(11) 0.0211(10) -0.0026(8) -0.0008(8) -0.0103(8)
C15 0.0249(10) 0.0369(11) 0.0177(10) -0.0006(8) 0.0015(8) -0.0145(9)
C16 0.0421(14) 0.0327(12) 0.0337(12) 0.0014(10) -0.0058(11) -0.0077(10)

loop_
_atom_type_symbol
_atom_type_description
_atom_type_scat_dispersion_real
_atom_type_scat_dispersion_imag
_atom_type_scat_source
C C 0.0148 0.0070 'International Tables Vol C Tables 4.2.6.8 and 6.1.1.4'
H H 0.0000 0.0000 'International Tables Vol C Tables 4.2.6.8 and 6.1.1.4'
Cl Cl 0.3294 0.5404 'International Tables Vol C Tables 4.2.6.8 and 6.1.1.4'
N N 0.0253 0.0136 'International Tables Vol C Tables 4.2.6.8 and 6.1.1.4'
O O 0.0412 0.0250 'International Tables Vol C Tables 4.2.6.8 and 6.1.1.4'

loop_
_geom_angle_atom_site_label_1
_geom_angle_atom_site_label_2
_geom_angle_atom_site_label_3
_geom_angle
_geom_angle_site_symmetry_1
_geom_angle_site_symmetry_3
_geom_angle_publ_flag
C13 O3 C16 117.72(16) . . ?
C1 N1 H1 116.3 . . ?
C1 N1 C4 127.45(17) . . ?
C4 N1 H1 116.3 . . ?
C3 N2 C9 120.23(16) . . ?
C4 N2 C3 122.37(17) . . ?
C4 N2 C9 117.40(17) . . ?
O1 C1 N1 121.08(18) . . ?
O1 C1 C2 124.30(19) . . ?
N1 C1 C2 114.62(17) . . ?
C3 C2 C1 119.56(18) . . ?
C8 C2 C1 119.70(18) . . ?
C8 C2 C3 120.74(18) . . ?
N2 C3 C2 119.88(17) . . ?
N2 C3 C5 121.32(18) . . ?
C5 C3 C2 118.79(19) . . ?
O2 C4 N1 121.38(18) . . ?
O2 C4 N2 122.59(18) . . ?
N2 C4 N1 116.03(18) . . ?
C3 C5 H5 119.9 . . ?
C6 C5 C3 120.3(2) . . ?
C6 C5 H5 119.9 . . ?
C5 C6 H6 119.8 . . ?
C5 C6 C7 120.32(19) . . ?
C7 C6 H6 119.8 . . ?
C6 C7 Cl1 119.72(16) . . ?
C8 C7 Cl1 119.62(17) . . ?
C8 C7 C6 120.6(2) . . ?
C2 C8 H8 120.4 . . ?
C7 C8 C2 119.2(2) . . ?
C7 C8 H8 120.4 . . ?
N2 C9 H9A 108.9 . . ?
N2 C9 H9B 108.9 . . ?
N2 C9 C10 113.20(16) . . ?
H9A C9 H9B 107.8 . . ?
C10 C9 H9A 108.9 . . ?
C10 C9 H9B 108.9 . . ?
C11 C10 C9 119.25(18) . . ?
C15 C10 C9 122.31(17) . . ?
C15 C10 C11 118.39(19) . . ?
C10 C11 H11 119.8 . . ?
C12 C11 C10 120.48(19) . . ?
C12 C11 H11 119.8 . . ?
C11 C12 H12 119.8 . . ?
C11 C12 C13 120.43(18) . . ?
C13 C12 H12 119.8 . . ?
O3 C13 C12 115.67(17) . . ?
O3 C13 C14 124.58(19) . . ?
C14 C13 C12 119.75(19) . . ?
C13 C14 H14 120.5 . . ?
C15 C14 C13 118.96(19) . . ?
C15 C14 H14 120.5 . . ?
C10 C15 C14 121.98(18) . . ?
C10 C15 H15 119.0 . . ?
C14 C15 H15 119.0 . . ?
O3 C16 H16A 109.5 . . ?
O3 C16 H16B 109.5 . . ?
O3 C16 H16C 109.5 . . ?
H16A C16 H16B 109.5 . . ?
H16A C16 H16C 109.5 . . ?
H16B C16 H16C 109.5 . . ?

loop_
_geom_bond_atom_site_label_1
_geom_bond_atom_site_label_2
_geom_bond_distance
_geom_bond_site_symmetry_2
_geom_bond_publ_flag
Cl1 C7 1.738(2) . ?
O1 C1 1.226(2) . ?
O2 C4 1.221(2) . ?
O3 C13 1.363(2) . ?
O3 C16 1.427(3) . ?
N1 H1 0.8800 . ?
N1 C1 1.370(3) . ?
N1 C4 1.380(3) . ?
N2 C3 1.396(3) . ?
N2 C4 1.373(2) . ?
N2 C9 1.469(2) . ?
C1 C2 1.466(3) . ?
C2 C3 1.401(3) . ?
C2 C8 1.392(3) . ?
C3 C5 1.400(3) . ?
C5 H5 0.9500 . ?
C5 C6 1.373(3) . ?
C6 H6 0.9500 . ?
C6 C7 1.391(3) . ?
C7 C8 1.378(3) . ?
C8 H8 0.9500 . ?
C9 H9A 0.9900 . ?
C9 H9B 0.9900 . ?
C9 C10 1.513(3) . ?
C10 C11 1.398(3) . ?
C10 C15 1.382(3) . ?
C11 H11 0.9500 . ?
C11 C12 1.378(3) . ?
C12 H12 0.9500 . ?
C12 C13 1.393(3) . ?
C13 C14 1.391(3) . ?
C14 H14 0.9500 . ?
C14 C15 1.387(3) . ?
C15 H15 0.9500 . ?
C16 H16A 0.9800 . ?
C16 H16B 0.9800 . ?
C16 H16C 0.9800 . ?
